data_4348577
loop_
_publ_author_name
'Burt, Jennifer'
'Emsley, James W.'
'Levason, William'
'Reid, Gillian'
'Tinkler, Iain S.'

_publ_section_title
;
 Systematics of BX3 and BX2(+) Complexes (X = F, Cl, Br, I) with Neutral
 Diphosphine and Diarsine Ligands.
;
_journal_issue 17
_journal_name_full 'Inorganic chemistry'
_journal_page_first 8852
_journal_page_last 8864
_journal_paper_doi 10.1021/acs.inorgchem.6b01375
_journal_volume 55
_journal_year 2016
_chemical_formula_moiety 'C25 H22 B1 F2 O2 P2 1+, B2 F7 1-'
_chemical_formula_sum 'C25 H22 B3 F9 O2 P2'
_chemical_formula_weight 619.80
_space_group_IT_number 2
_space_group_name_Hall '-P 1'
_space_group_name_H-M_alt 'P -1'
_symmetry_cell_setting triclinic
_symmetry_Int_Tables_number 2
_symmetry_space_group_name_Hall '-P 1'
_symmetry_space_group_name_H-M 'P -1'
_atom_sites_solution_hydrogens geom
_atom_sites_solution_primary direct
_atom_sites_solution_secondary difmap
_audit_creation_method 'SHELXL-97 + hand edit'
_cell_angle_alpha 71.531(13)
_cell_angle_beta 86.113(14)
_cell_angle_gamma 85.936(15)
_cell_formula_units_Z 2
_cell_length_a 10.446(4)
_cell_length_b 10.871(4)
_cell_length_c 12.470(5)
_cell_measurement_reflns_used 2481
_cell_measurement_temperature 100(2)
_cell_measurement_theta_max 27.5
_cell_measurement_theta_min 2.5
_cell_volume 1338.2(9)
_computing_cell_refinement
;
CrystalClear-SM Expert 2.0 r11 (Rigaku, 2011)
;
_computing_data_collection
;
CrystalClear-SM Expert 2.0 r11 (Rigaku, 2011)
;
_computing_data_reduction
;
CrystalClear-SM Expert 2.0 r11 (Rigaku, 2011)
;
_computing_structure_refinement 'SHELXL-97 (Sheldrick, 2008)'
_diffrn_ambient_temperature 100(2)
_diffrn_detector CCD
_diffrn_detector_area_resol_mean 28.5714
_diffrn_measured_fraction_theta_full 0.984
_diffrn_measured_fraction_theta_max 0.984
_diffrn_measurement_device
;
AFC12 (Right): Kappa 3 circle
;
_diffrn_measurement_device_type
;
Rigaku Saturn724+ (2x2 bin mode)
;
_diffrn_measurement_method 'profile data from \w-scans'
_diffrn_measurement_specimen_support Fiber
_diffrn_radiation_monochromator Confocal
_diffrn_radiation_type MoK\a
_diffrn_radiation_wavelength 0.71073
_diffrn_reflns_av_R_equivalents 0.0825
_diffrn_reflns_av_sigmaI/netI 0.1343
_diffrn_reflns_limit_h_max 8
_diffrn_reflns_limit_h_min -13
_diffrn_reflns_limit_k_max 14
_diffrn_reflns_limit_k_min -14
_diffrn_reflns_limit_l_max 15
_diffrn_reflns_limit_l_min -16
_diffrn_reflns_number 12131
_diffrn_reflns_theta_full 27.48
_diffrn_reflns_theta_max 27.48
_diffrn_reflns_theta_min 3.40
_diffrn_source 'Sealed Tube'
_diffrn_source_current 55.0
_diffrn_source_power 2.5
_diffrn_source_voltage 45.0
_exptl_absorpt_coefficient_mu 0.250
_exptl_absorpt_correction_T_max 0.9926
_exptl_absorpt_correction_T_min 0.9827
_exptl_absorpt_correction_type multi-scan
_exptl_absorpt_process_details 'CrystalClear-SM Expert 2.0 r11 (Rigaku, 2011)'
_exptl_crystal_colour colourless
_exptl_crystal_density_diffrn 1.538
_exptl_crystal_density_method 'not measured'
_exptl_crystal_description chunk
_exptl_crystal_F_000 628
_exptl_crystal_size_max 0.07
_exptl_crystal_size_mid 0.07
_exptl_crystal_size_min 0.03
_refine_diff_density_max 1.229
_refine_diff_density_min -0.682
_refine_diff_density_rms 0.104
_refine_ls_extinction_method none
_refine_ls_goodness_of_fit_ref 0.962
_refine_ls_hydrogen_treatment constr
_refine_ls_matrix_type full
_refine_ls_number_parameters 370
_refine_ls_number_reflns 6040
_refine_ls_number_restraints 0
_refine_ls_restrained_S_all 0.962
_refine_ls_R_factor_all 0.1488
_refine_ls_R_factor_gt 0.0802
_refine_ls_shift/su_max 0.000
_refine_ls_shift/su_mean 0.000
_refine_ls_structure_factor_coef Fsqd
_refine_ls_weighting_details 'calc w=1/[\s^2^(Fo^2^)+(0.1259P)^2^+0.0000P] where P=(Fo^2^+2Fc^2^)/3'
_refine_ls_weighting_scheme calc
_refine_ls_wR_factor_gt 0.1983
_refine_ls_wR_factor_ref 0.2387
_reflns_number_gt 3225
_reflns_number_total 6040
_reflns_threshold_expression >2\s(I)
_cod_data_source_file ic6b01375_si_002.cif
_cod_data_source_block 2014JEBR34
_cod_depositor_comments
;
The following automatic conversions were performed:

data item '_symmetry_cell_setting' value 'Triclinic' was changed to
'triclinic' in accordance with the
/home/saulius/struct/COD-crude-data/automatic-downloads/DataCite-retrospective/ACS/depositions/lib/dictionaries/cif_core.dic
dictionary named 'cif_core.dic' version 2.4.2 last updated on
2011-04-26.

Automatic conversion script
Id: cif_fix_values 6909 2019-04-08 15:41:33Z antanas 
;
_cod_original_sg_symbol_H-M P-1
_cod_database_code 4348577

loop_
_symmetry_equiv_pos_as_xyz
'x, y, z'
'-x, -y, -z'

loop_
_atom_site_label
_atom_site_type_symbol
_atom_site_fract_x
_atom_site_fract_y
_atom_site_fract_z
_atom_site_U_iso_or_equiv
_atom_site_adp_type
_atom_site_occupancy
_atom_site_symmetry_multiplicity
_atom_site_calc_flag
_atom_site_refinement_flags
C25 C 0.9432(4) 0.6520(4) 0.2789(4) 0.0281(10) Uani 1 1 d .
H25A H 0.8720 0.6550 0.3347 0.034 Uiso 1 1 calc R
H25B H 1.0230 0.6214 0.3200 0.034 Uiso 1 1 calc R
O1 O 1.0056(3) 0.7916(3) 0.0645(3) 0.0266(7) Uani 1 1 d .
O2 O 1.0211(3) 0.5550(3) 0.1143(3) 0.0314(8) Uani 1 1 d .
F2 F 1.0819(3) 0.6894(3) -0.0658(2) 0.0362(7) Uani 1 1 d .
F1 F 1.2043(2) 0.6727(3) 0.0829(3) 0.0375(7) Uani 1 1 d .
B1 B 1.0851(5) 0.6776(5) 0.0452(5) 0.0284(12) Uani 1 1 d .
F3 F 1.2658(3) 0.5071(3) 0.3377(3) 0.0453(8) Uani 1 1 d .
F4 F 1.3998(3) 0.5986(3) 0.4208(3) 0.0517(9) Uani 1 1 d .
F5 F 1.2599(3) 0.4532(4) 0.5277(3) 0.0641(10) Uani 1 1 d .
F7 F 1.2940(3) 0.2177(4) 0.4472(4) 0.0605(10) Uani 1 1 d .
F6 F 1.4349(3) 0.3811(4) 0.4343(4) 0.0661(11) Uani 1 1 d .
F9 F 1.4976(3) 0.1579(4) 0.4973(3) 0.0620(10) Uani 1 1 d .
F8 F 1.4628(4) 0.2573(4) 0.3094(4) 0.0657(11) Uani 1 1 d .
B2 B 1.3337(5) 0.4878(6) 0.4281(6) 0.0415(15) Uani 1 1 d .
B3 B 1.4208(6) 0.2475(7) 0.4209(7) 0.0473(17) Uani 1 1 d .
P1 P 0.96178(10) 0.81149(11) 0.17837(11) 0.0260(3) Uani 1 1 d .
P2 P 0.90873(10) 0.54214(12) 0.20331(12) 0.0276(3) Uani 1 1 d .
C7 C 1.0752(4) 0.8971(4) 0.2239(4) 0.0276(10) Uani 1 1 d .
C13 C 0.7598(4) 0.5897(4) 0.1372(5) 0.0290(11) Uani 1 1 d .
C19 C 0.9049(4) 0.3830(4) 0.3019(5) 0.0301(11) Uani 1 1 d .
C1 C 0.8105(4) 0.8993(5) 0.1623(4) 0.0292(11) Uani 1 1 d .
C9 C 1.1441(4) 1.0966(5) 0.2372(5) 0.0330(11) Uani 1 1 d .
H9 H 1.1287 1.1863 0.2285 0.040 Uiso 1 1 calc R
C8 C 1.0506(4) 1.0271(4) 0.2141(4) 0.0293(11) Uani 1 1 d .
H8 H 0.9691 1.0681 0.1914 0.035 Uiso 1 1 calc R
C6 C 0.7419(4) 0.9137(5) 0.2585(5) 0.0354(12) Uani 1 1 d .
H6 H 0.7734 0.8732 0.3318 0.042 Uiso 1 1 calc R
C21 C 0.9985(5) 0.2149(5) 0.4536(5) 0.0412(13) Uani 1 1 d .
H21 H 1.0669 0.1818 0.5030 0.049 Uiso 1 1 calc R
C2 C 0.7658(4) 0.9572(5) 0.0561(5) 0.0351(12) Uani 1 1 d .
H2 H 0.8126 0.9466 -0.0087 0.042 Uiso 1 1 calc R
C12 C 1.1936(4) 0.8352(5) 0.2596(4) 0.0298(11) Uani 1 1 d .
H12 H 1.2104 0.7461 0.2661 0.036 Uiso 1 1 calc R
C11 C 1.2865(4) 0.9050(5) 0.2856(5) 0.0356(12) Uani 1 1 d .
H11 H 1.3668 0.8633 0.3116 0.043 Uiso 1 1 calc R
C22 C 0.8931(5) 0.1414(5) 0.4627(5) 0.0380(13) Uani 1 1 d .
H22 H 0.8890 0.0586 0.5188 0.046 Uiso 1 1 calc R
C15 C 0.6394(5) 0.6310(5) -0.0282(5) 0.0381(12) Uani 1 1 d .
H15 H 0.6357 0.6408 -0.1064 0.046 Uiso 1 1 calc R
C10 C 1.2624(5) 1.0337(5) 0.2739(5) 0.0362(12) Uani 1 1 d .
H10 H 1.3268 1.0812 0.2909 0.043 Uiso 1 1 calc R
C14 C 0.7560(4) 0.6023(5) 0.0238(5) 0.0325(11) Uani 1 1 d .
H14 H 0.8328 0.5914 -0.0184 0.039 Uiso 1 1 calc R
C20 C 1.0053(5) 0.3365(5) 0.3729(5) 0.0361(12) Uani 1 1 d .
H20 H 1.0777 0.3869 0.3666 0.043 Uiso 1 1 calc R
C18 C 0.6473(4) 0.6057(5) 0.2005(5) 0.0349(12) Uani 1 1 d .
H18 H 0.6499 0.5970 0.2785 0.042 Uiso 1 1 calc R
C24 C 0.7989(5) 0.3079(5) 0.3104(5) 0.0387(13) Uani 1 1 d .
H24 H 0.7305 0.3397 0.2608 0.046 Uiso 1 1 calc R
C16 C 0.5276(4) 0.6454(5) 0.0358(5) 0.0378(13) Uani 1 1 d .
H16 H 0.4472 0.6631 0.0010 0.045 Uiso 1 1 calc R
C4 C 0.5825(4) 1.0466(5) 0.1385(5) 0.0425(14) Uani 1 1 d .
H4 H 0.5039 1.0975 0.1299 0.051 Uiso 1 1 calc R
C5 C 0.6271(4) 0.9883(5) 0.2448(5) 0.0414(14) Uani 1 1 d .
H5 H 0.5792 0.9989 0.3091 0.050 Uiso 1 1 calc R
C23 C 0.7948(5) 0.1875(5) 0.3913(5) 0.0411(13) Uani 1 1 d .
H23 H 0.7231 0.1362 0.3975 0.049 Uiso 1 1 calc R
C17 C 0.5322(4) 0.6344(5) 0.1464(5) 0.0381(13) Uani 1 1 d .
H17 H 0.4553 0.6466 0.1879 0.046 Uiso 1 1 calc R
C3 C 0.6500(4) 1.0324(6) 0.0448(5) 0.0424(14) Uani 1 1 d .
H3 H 0.6181 1.0736 -0.0283 0.051 Uiso 1 1 calc R

loop_
_atom_site_aniso_label
_atom_site_aniso_U_11
_atom_site_aniso_U_22
_atom_site_aniso_U_33
_atom_site_aniso_U_23
_atom_site_aniso_U_13
_atom_site_aniso_U_12
C25 0.024(2) 0.028(2) 0.032(3) -0.009(2) -0.0011(19) -0.0022(18)
O1 0.0202(14) 0.0300(17) 0.031(2) -0.0122(15) -0.0003(13) -0.0004(12)
O2 0.0214(14) 0.0335(18) 0.042(2) -0.0166(17) 0.0057(14) -0.0029(13)
F2 0.0387(15) 0.0399(17) 0.0326(18) -0.0159(14) 0.0030(13) -0.0014(12)
F1 0.0185(12) 0.0441(17) 0.053(2) -0.0202(15) -0.0005(12) 0.0003(11)
B1 0.020(2) 0.034(3) 0.035(3) -0.016(3) -0.003(2) -0.003(2)
F3 0.0356(15) 0.0514(19) 0.049(2) -0.0146(17) -0.0060(14) -0.0070(13)
F4 0.0417(17) 0.0463(19) 0.073(3) -0.0225(18) -0.0210(17) -0.0041(14)
F5 0.0452(19) 0.095(3) 0.055(2) -0.029(2) 0.0170(17) -0.0123(18)
F7 0.0347(16) 0.065(2) 0.091(3) -0.035(2) 0.0007(18) -0.0156(15)
F6 0.0479(19) 0.076(3) 0.083(3) -0.036(2) -0.0050(19) -0.0045(18)
F9 0.0372(17) 0.082(3) 0.056(2) -0.007(2) -0.0044(16) 0.0040(17)
F8 0.070(2) 0.074(3) 0.074(3) -0.053(2) -0.027(2) 0.0138(19)
B2 0.029(3) 0.043(4) 0.051(4) -0.010(3) -0.001(3) -0.010(2)
B3 0.040(3) 0.054(4) 0.056(5) -0.028(4) -0.005(3) -0.008(3)
P1 0.0178(5) 0.0282(6) 0.0330(8) -0.0112(6) 0.0003(5) -0.0029(4)
P2 0.0188(5) 0.0296(7) 0.0350(8) -0.0112(6) 0.0013(5) -0.0026(4)
C7 0.022(2) 0.029(2) 0.031(3) -0.009(2) 0.0024(19) -0.0056(17)
C13 0.021(2) 0.026(2) 0.042(3) -0.013(2) -0.001(2) -0.0050(17)
C19 0.024(2) 0.029(2) 0.041(3) -0.016(2) 0.004(2) -0.0036(18)
C1 0.0182(19) 0.033(3) 0.039(3) -0.014(2) 0.0003(19) -0.0057(18)
C9 0.033(2) 0.031(3) 0.039(3) -0.018(2) 0.011(2) -0.007(2)
C8 0.028(2) 0.030(2) 0.029(3) -0.008(2) 0.0038(19) -0.0014(18)
C6 0.024(2) 0.044(3) 0.040(3) -0.016(3) 0.000(2) 0.000(2)
C21 0.041(3) 0.044(3) 0.039(3) -0.015(3) -0.012(2) 0.010(2)
C2 0.021(2) 0.042(3) 0.039(3) -0.010(3) 0.003(2) 0.0018(19)
C12 0.021(2) 0.037(3) 0.037(3) -0.018(2) -0.0013(19) -0.0024(18)
C11 0.024(2) 0.043(3) 0.045(3) -0.020(3) 0.003(2) -0.006(2)
C22 0.040(3) 0.032(3) 0.038(3) -0.008(2) 0.009(2) 0.000(2)
C15 0.032(2) 0.039(3) 0.043(3) -0.012(3) -0.005(2) -0.002(2)
C10 0.029(2) 0.045(3) 0.044(3) -0.026(3) 0.005(2) -0.012(2)
C14 0.025(2) 0.034(3) 0.041(3) -0.017(2) 0.005(2) 0.0006(19)
C20 0.031(2) 0.037(3) 0.044(3) -0.016(3) -0.005(2) -0.001(2)
C18 0.025(2) 0.041(3) 0.036(3) -0.009(3) 0.003(2) -0.003(2)
C24 0.032(2) 0.037(3) 0.049(4) -0.015(3) -0.004(2) -0.006(2)
C16 0.020(2) 0.037(3) 0.056(4) -0.014(3) -0.007(2) -0.0005(19)
C4 0.023(2) 0.041(3) 0.053(4) -0.004(3) 0.003(2) 0.009(2)
C5 0.023(2) 0.044(3) 0.059(4) -0.020(3) 0.006(2) -0.001(2)
C23 0.034(3) 0.037(3) 0.052(4) -0.014(3) 0.001(2) -0.009(2)
C17 0.023(2) 0.042(3) 0.047(4) -0.012(3) 0.004(2) -0.003(2)
C3 0.021(2) 0.053(3) 0.040(3) 0.002(3) -0.003(2) 0.002(2)

loop_
_atom_type_symbol
_atom_type_description
_atom_type_scat_dispersion_real
_atom_type_scat_dispersion_imag
_atom_type_scat_source
C C 0.0033 0.0016 'International Tables Vol C Tables 4.2.6.8 and 6.1.1.4'
H H 0.0000 0.0000 'International Tables Vol C Tables 4.2.6.8 and 6.1.1.4'
B B 0.0013 0.0007 'International Tables Vol C Tables 4.2.6.8 and 6.1.1.4'
O O 0.0106 0.0060 'International Tables Vol C Tables 4.2.6.8 and 6.1.1.4'
F F 0.0171 0.0103 'International Tables Vol C Tables 4.2.6.8 and 6.1.1.4'
P P 0.1023 0.0942 'International Tables Vol C Tables 4.2.6.8 and 6.1.1.4'

loop_
_geom_angle_atom_site_label_1
_geom_angle_atom_site_label_2
_geom_angle_atom_site_label_3
_geom_angle
P1 C25 P2 108.7(3)
P1 C25 H25A 109.9
P2 C25 H25A 109.9
P1 C25 H25B 109.9
P2 C25 H25B 109.9
H25A C25 H25B 108.3
B1 O1 P1 127.6(3)
B1 O2 P2 127.5(3)
F2 B1 F1 114.7(4)
F2 B1 O2 109.0(4)
F1 B1 O2 108.0(4)
F2 B1 O1 107.4(4)
F1 B1 O1 110.0(4)
O2 B1 O1 107.6(4)
B2 F6 B3 128.6(4)
F3 B2 F5 112.9(5)
F3 B2 F4 111.0(5)
F5 B2 F4 109.2(5)
F3 B2 F6 109.7(5)
F5 B2 F6 107.7(5)
F4 B2 F6 106.0(4)
F7 B3 F9 109.2(6)
F7 B3 F8 114.5(5)
F9 B3 F8 110.8(5)
F7 B3 F6 107.3(5)
F9 B3 F6 108.2(5)
F8 B3 F6 106.5(5)
O1 P1 C1 108.3(2)
O1 P1 C7 111.5(2)
C1 P1 C7 110.1(2)
O1 P1 C25 106.7(2)
C1 P1 C25 109.3(2)
C7 P1 C25 110.8(2)
O2 P2 C13 110.9(2)
O2 P2 C19 112.1(2)
C13 P2 C19 111.0(2)
O2 P2 C25 104.2(2)
C13 P2 C25 110.3(2)
C19 P2 C25 108.0(2)
C8 C7 C12 120.5(4)
C8 C7 P1 120.1(3)
C12 C7 P1 119.1(3)
C14 C13 C18 120.8(4)
C14 C13 P2 118.3(3)
C18 C13 P2 120.7(4)
C20 C19 C24 120.4(5)
C20 C19 P2 119.2(4)
C24 C19 P2 120.3(4)
C2 C1 C6 121.1(4)
C2 C1 P1 119.8(4)
C6 C1 P1 119.1(4)
C8 C9 C10 119.3(4)
C8 C9 H9 120.3
C10 C9 H9 120.3
C9 C8 C7 120.0(4)
C9 C8 H8 120.0
C7 C8 H8 120.0
C5 C6 C1 118.8(5)
C5 C6 H6 120.6
C1 C6 H6 120.6
C22 C21 C20 120.6(5)
C22 C21 H21 119.7
C20 C21 H21 119.7
C1 C2 C3 118.9(5)
C1 C2 H2 120.6
C3 C2 H2 120.6
C11 C12 C7 119.3(4)
C11 C12 H12 120.3
C7 C12 H12 120.3
C10 C11 C12 119.9(5)
C10 C11 H11 120.1
C12 C11 H11 120.1
C23 C22 C21 120.2(5)
C23 C22 H22 119.9
C21 C22 H22 119.9
C14 C15 C16 119.3(5)
C14 C15 H15 120.4
C16 C15 H15 120.4
C11 C10 C9 121.0(4)
C11 C10 H10 119.5
C9 C10 H10 119.5
C13 C14 C15 119.6(5)
C13 C14 H14 120.2
C15 C14 H14 120.2
C19 C20 C21 118.9(5)
C19 C20 H20 120.6
C21 C20 H20 120.6
C17 C18 C13 118.5(5)
C17 C18 H18 120.8
C13 C18 H18 120.8
C23 C24 C19 119.4(5)
C23 C24 H24 120.3
C19 C24 H24 120.3
C17 C16 C15 120.8(5)
C17 C16 H16 119.6
C15 C16 H16 119.6
C3 C4 C5 120.8(4)
C3 C4 H4 119.6
C5 C4 H4 119.6
C4 C5 C6 120.1(5)
C4 C5 H5 119.9
C6 C5 H5 119.9
C22 C23 C24 120.5(5)
C22 C23 H23 119.8
C24 C23 H23 119.8
C16 C17 C18 121.1(5)
C16 C17 H17 119.5
C18 C17 H17 119.5
C4 C3 C2 120.3(5)
C4 C3 H3 119.9
C2 C3 H3 119.9

loop_
_geom_bond_atom_site_label_1
_geom_bond_atom_site_label_2
_geom_bond_distance
C25 P1 1.804(5)
C25 P2 1.806(5)
C25 H25A 0.9900
C25 H25B 0.9900
O1 B1 1.517(6)
O1 P1 1.538(3)
O2 B1 1.512(6)
O2 P2 1.542(3)
F2 B1 1.351(6)
F1 B1 1.353(5)
F3 B2 1.326(7)
F4 B2 1.406(7)
F5 B2 1.375(8)
F7 B3 1.380(7)
F6 B2 1.499(7)
F6 B3 1.532(8)
F9 B3 1.380(8)
F8 B3 1.403(8)
P1 C1 1.776(4)
P1 C7 1.782(5)
P2 C13 1.777(5)
P2 C19 1.778(5)
C7 C8 1.386(6)
C7 C12 1.395(6)
C13 C14 1.380(7)
C13 C18 1.401(6)
C19 C20 1.381(7)
C19 C24 1.400(7)
C1 C2 1.372(7)
C1 C6 1.402(7)
C9 C8 1.375(7)
C9 C10 1.400(7)
C9 H9 0.9500
C8 H8 0.9500
C6 C5 1.388(6)
C6 H6 0.9500
C21 C22 1.384(8)
C21 C20 1.388(8)
C21 H21 0.9500
C2 C3 1.400(6)
C2 H2 0.9500
C12 C11 1.388(7)
C12 H12 0.9500
C11 C10 1.367(7)
C11 H11 0.9500
C22 C23 1.366(8)
C22 H22 0.9500
C15 C14 1.388(7)
C15 C16 1.397(7)
C15 H15 0.9500
C10 H10 0.9500
C14 H14 0.9500
C20 H20 0.9500
C18 C17 1.386(7)
C18 H18 0.9500
C24 C23 1.378(8)
C24 H24 0.9500
C16 C17 1.351(8)
C16 H16 0.9500
C4 C3 1.370(8)
C4 C5 1.373(8)
C4 H4 0.9500
C5 H5 0.9500
C23 H23 0.9500
C17 H17 0.9500
C3 H3 0.9500

loop_
_geom_torsion_atom_site_label_1
_geom_torsion_atom_site_label_2
_geom_torsion_atom_site_label_3
_geom_torsion_atom_site_label_4
_geom_torsion
P2 O2 B1 F2 -125.1(4)
P2 O2 B1 F1 109.7(4)
P2 O2 B1 O1 -8.9(5)
P1 O1 B1 F2 169.6(3)
P1 O1 B1 F1 -65.0(5)
P1 O1 B1 O2 52.4(5)
B3 F6 B2 F3 -47.3(8)
B3 F6 B2 F5 76.0(7)
B3 F6 B2 F4 -167.2(6)
B2 F6 B3 F7 -24.0(9)
B2 F6 B3 F9 -141.8(6)
B2 F6 B3 F8 99.0(6)
B1 O1 P1 C1 -147.8(3)
B1 O1 P1 C7 90.9(4)
B1 O1 P1 C25 -30.2(4)
P2 C25 P1 O1 -26.2(3)
P2 C25 P1 C1 90.7(3)
P2 C25 P1 C7 -147.8(2)
B1 O2 P2 C13 78.8(4)
B1 O2 P2 C19 -156.5(4)
B1 O2 P2 C25 -39.9(4)
P1 C25 P2 O2 55.5(3)
P1 C25 P2 C13 -63.7(3)
P1 C25 P2 C19 174.9(2)
O1 P1 C7 C8 103.9(4)
C1 P1 C7 C8 -16.4(5)
C25 P1 C7 C8 -137.4(4)
O1 P1 C7 C12 -70.3(4)
C1 P1 C7 C12 169.4(4)
C25 P1 C7 C12 48.4(5)
O2 P2 C13 C14 14.3(4)
C19 P2 C13 C14 -111.0(4)
C25 P2 C13 C14 129.3(4)
O2 P2 C13 C18 -169.8(4)
C19 P2 C13 C18 64.8(4)
C25 P2 C13 C18 -54.8(5)
O2 P2 C19 C20 64.3(5)
C13 P2 C19 C20 -171.0(4)
C25 P2 C19 C20 -50.0(5)
O2 P2 C19 C24 -118.2(4)
C13 P2 C19 C24 6.5(5)
C25 P2 C19 C24 127.5(4)
O1 P1 C1 C2 -12.2(5)
C7 P1 C1 C2 110.0(4)
C25 P1 C1 C2 -128.1(4)
O1 P1 C1 C6 171.1(4)
C7 P1 C1 C6 -66.7(4)
C25 P1 C1 C6 55.2(4)
C10 C9 C8 C7 -1.9(8)
C12 C7 C8 C9 1.4(8)
P1 C7 C8 C9 -172.7(4)
C2 C1 C6 C5 -0.1(7)
P1 C1 C6 C5 176.5(4)
C6 C1 C2 C3 0.4(8)
P1 C1 C2 C3 -176.2(4)
C8 C7 C12 C11 0.2(8)
P1 C7 C12 C11 174.4(4)
C7 C12 C11 C10 -1.3(8)
C20 C21 C22 C23 0.6(8)
C12 C11 C10 C9 0.8(8)
C8 C9 C10 C11 0.8(8)
C18 C13 C14 C15 -0.1(7)
P2 C13 C14 C15 175.8(4)
C16 C15 C14 C13 -0.6(7)
C24 C19 C20 C21 -0.8(8)
P2 C19 C20 C21 176.7(4)
C22 C21 C20 C19 0.1(8)
C14 C13 C18 C17 0.0(7)
P2 C13 C18 C17 -175.8(4)
C20 C19 C24 C23 0.8(8)
P2 C19 C24 C23 -176.7(4)
C14 C15 C16 C17 1.4(8)
C3 C4 C5 C6 0.0(8)
C1 C6 C5 C4 -0.1(8)
C21 C22 C23 C24 -0.7(8)
C19 C24 C23 C22 0.0(8)
C15 C16 C17 C18 -1.5(8)
C13 C18 C17 C16 0.8(8)
C5 C4 C3 C2 0.2(9)
C1 C2 C3 C4 -0.4(8)
